data_7232314
loop_
_publ_author_name
'Thakur, Snehasish'
'Drew, Michael G. B.'
'Franconetti, Antonio'
'Frontera, Antonio'
'Chattopadhyay, Shouvik'

_publ_section_title
;
 Analysis of energies of halogen and hydrogen bonding interactions in the
 solid state structures of vanadyl Schiff base complexes
;
_journal_issue 9
_journal_name_full 'RSC Advances'
_journal_page_first 4789
_journal_paper_doi 10.1039/C8RA09947B
_journal_volume 9
_journal_year 2019
_chemical_formula_sum 'C24 H38 N4 O8 V2'
_chemical_formula_weight 612.46
_space_group_crystal_system monoclinic
_space_group_IT_number 14
_space_group_name_Hall '-P 2yn'
_space_group_name_H-M_alt 'P 1 21/n 1'
_symmetry_space_group_name_Hall '-P 2yn'
_symmetry_space_group_name_H-M 'P 1 21/n 1'
_atom_sites_solution_hydrogens mixed
_audit_creation_method SHELXL-2016/6
_audit_update_record
;
2018-11-15 deposited with the CCDC.
2019-01-21 downloaded from the CCDC.
;
_cell_angle_alpha 90
_cell_angle_beta 96.547(4)
_cell_angle_gamma 90
_cell_formula_units_Z 2
_cell_length_a 8.9266(4)
_cell_length_b 6.9648(3)
_cell_length_c 21.9606(12)
_cell_measurement_reflns_used 8667
_cell_measurement_temperature 150(2)
_cell_measurement_theta_max 30.00
_cell_measurement_theta_min 3.41
_cell_volume 1356.43(11)
_computing_cell_refinement 'Crysalis, Oxford Diffraction'
_computing_data_collection 'Crysalis, Oxford Diffraction'
_computing_data_reduction 'Crysalis, Oxford Diffraction'
_computing_molecular_graphics PLATON(Spek,2004)
_computing_publication_material 'SHELXL-2016/6, PLATON, WINGX (Ferrugia, 2012)'
_computing_structure_refinement 'SHELXL-2016/6 (Sheldrick, 2016)'
_computing_structure_solution 'SHELXS-97 (Sheldrick, 2008)'
_diffrn_ambient_temperature 150(2)
_diffrn_measured_fraction_theta_full 0.990
_diffrn_measured_fraction_theta_max 0.980
_diffrn_measurement_device_type 'Oxford Diffaction X-Calibor System'
_diffrn_measurement_method '321 frames, counting time 10 s.'
_diffrn_radiation_type MoK\a
_diffrn_radiation_wavelength 0.71073
_diffrn_reflns_av_R_equivalents 0.0348
_diffrn_reflns_av_unetI/netI 0.0512
_diffrn_reflns_Laue_measured_fraction_full 0.990
_diffrn_reflns_Laue_measured_fraction_max 0.980
_diffrn_reflns_limit_h_max 12
_diffrn_reflns_limit_h_min -9
_diffrn_reflns_limit_k_max 9
_diffrn_reflns_limit_k_min -6
_diffrn_reflns_limit_l_max 30
_diffrn_reflns_limit_l_min -26
_diffrn_reflns_number 8667
_diffrn_reflns_point_group_measured_fraction_full 0.990
_diffrn_reflns_point_group_measured_fraction_max 0.980
_diffrn_reflns_theta_full 25.242
_diffrn_reflns_theta_max 29.995
_diffrn_reflns_theta_min 3.414
_diffrn_standards_decay_% n/a
_diffrn_standards_interval_count n/a
_diffrn_standards_interval_time n/a
_exptl_absorpt_coefficient_mu 0.743
_exptl_absorpt_correction_T_max 0.875
_exptl_absorpt_correction_T_min 0.852
_exptl_absorpt_correction_type empirical
_exptl_absorpt_process_details 'ABSPACK, Oxford Diffraction Ltd'
_exptl_crystal_colour brown
_exptl_crystal_density_diffrn 1.500
_exptl_crystal_description block
_exptl_crystal_F_000 640
_exptl_crystal_size_max 0.24
_exptl_crystal_size_mid 0.18
_exptl_crystal_size_min 0.18
_refine_diff_density_max 0.453
_refine_diff_density_min -0.347
_refine_diff_density_rms 0.071
_refine_ls_extinction_method none
_refine_ls_goodness_of_fit_ref 1.031
_refine_ls_hydrogen_treatment mixed
_refine_ls_matrix_type full
_refine_ls_number_parameters 182
_refine_ls_number_reflns 3950
_refine_ls_number_restraints 3
_refine_ls_restrained_S_all 1.030
_refine_ls_R_factor_all 0.0604
_refine_ls_R_factor_gt 0.0476
_refine_ls_shift/su_max 0.000
_refine_ls_shift/su_mean 0.000
_refine_ls_structure_factor_coef Fsqd
_refine_ls_weighting_details 'w=1/[\s^2^(Fo^2^)+(0.0400P)^2^+0.9794P] where P=(Fo^2^+2Fc^2^)/3'
_refine_ls_weighting_scheme calc
_refine_ls_wR_factor_gt 0.1019
_refine_ls_wR_factor_ref 0.1072
_reflns_Friedel_coverage 0.000
_reflns_number_gt 3256
_reflns_number_total 3873
_reflns_threshold_expression 'I > 2\s(I)'
_cod_data_source_file c8ra09947b2.cif
_cod_data_source_block 4
_cod_database_code 7232314
_shelx_shelxl_version_number 2016/6
_shelx_space_group_comment
;
The symmetry employed for this shelxl refinement is uniquely defined
by the following loop, which should always be used as a source of
symmetry information in preference to the above space-group names.
They are only intended as comments.
;

loop_
_space_group_symop_operation_xyz
'x, y, z'
'-x+1/2, y+1/2, -z+1/2'
'-x, -y, -z'
'x-1/2, -y-1/2, z-1/2'

loop_
_atom_site_label
_atom_site_type_symbol
_atom_site_fract_x
_atom_site_fract_y
_atom_site_fract_z
_atom_site_U_iso_or_equiv
_atom_site_adp_type
_atom_site_occupancy
_atom_site_site_symmetry_order
_atom_site_calc_flag
_atom_site_refinement_flags_posn
_atom_site_refinement_flags_adp
V1 V 0.16982(4) 0.57862(5) 0.00630(2) 0.01620(10) Uani 1 1 d . .
O1 O 0.00308(16) 0.6778(2) -0.01980(7) 0.0190(3) Uani 1 1 d . .
O2 O 0.30002(16) 0.7245(2) -0.00934(7) 0.0240(3) Uani 1 1 d . .
O11 O 0.15916(16) 0.6253(2) 0.09109(7) 0.0204(3) Uani 1 1 d . .
C12 C 0.2634(2) 0.5999(3) 0.13911(9) 0.0186(4) Uani 1 1 d . .
C13 C 0.2638(2) 0.7286(3) 0.18795(10) 0.0226(4) Uani 1 1 d . .
H13 H 0.194445 0.828755 0.185393 0.027 Uiso 1 1 calc R U
C14 C 0.3652(3) 0.7096(4) 0.23985(10) 0.0260(5) Uani 1 1 d . .
H14 H 0.363816 0.796790 0.271865 0.031 Uiso 1 1 calc R U
C15 C 0.4696(3) 0.5603(4) 0.24447(10) 0.0267(5) Uani 1 1 d . .
H15 H 0.539501 0.548357 0.279058 0.032 Uiso 1 1 calc R U
C16 C 0.4679(2) 0.4312(3) 0.19721(10) 0.0236(4) Uani 1 1 d . .
H16 H 0.536545 0.330316 0.200814 0.028 Uiso 1 1 calc R U
C17 C 0.3657(2) 0.4455(3) 0.14327(9) 0.0182(4) Uani 1 1 d . .
C18 C 0.3687(2) 0.3011(3) 0.09458(10) 0.0179(4) Uani 1 1 d . .
N19 N 0.31172(18) 0.3387(2) 0.03920(8) 0.0173(3) Uani 1 1 d . .
C20 C 0.3255(3) 0.1955(3) -0.00917(10) 0.0237(4) Uani 1 1 d . .
H20A H 0.244966 0.101773 -0.009810 0.028 Uiso 1 1 calc R U
H20B H 0.421148 0.128703 -0.001477 0.028 Uiso 1 1 calc R U
C21 C 0.3161(2) 0.2994(3) -0.06975(10) 0.0239(5) Uani 1 1 d . .
H21A H 0.404234 0.379952 -0.071241 0.029 Uiso 1 1 calc R U
H21B H 0.312050 0.207627 -0.103111 0.029 Uiso 1 1 calc R U
N22 N 0.17849(19) 0.4183(2) -0.07582(8) 0.0173(3) Uani 1 1 d . .
H22 H 0.092426 0.330021 -0.079380 0.021 Uiso 1 1 calc R U
C23 C 0.1629(3) 0.5399(3) -0.13193(10) 0.0229(4) Uani 1 1 d . .
H23A H 0.251113 0.621606 -0.131279 0.027 Uiso 1 1 calc R U
H23B H 0.075680 0.622555 -0.131158 0.027 Uiso 1 1 calc R U
C24 C 0.1457(3) 0.4257(4) -0.19123(11) 0.0305(5) Uani 1 1 d . .
H24A H 0.234275 0.349219 -0.193587 0.046 Uiso 1 1 calc R U
H24B H 0.132678 0.512328 -0.225437 0.046 Uiso 1 1 calc R U
H24C H 0.059151 0.343471 -0.192152 0.046 Uiso 1 1 calc R U
C181 C 0.4418(3) 0.1095(3) 0.11102(11) 0.0270(5) Uani 1 1 d . .
H18A H 0.387217 0.009798 0.087870 0.041 Uiso 1 1 calc R U
H18B H 0.440352 0.085786 0.154009 0.041 Uiso 1 1 calc R U
H18C H 0.544190 0.111267 0.101618 0.041 Uiso 1 1 calc R U
O1W O -0.0015(2) -0.0036(3) 0.09641(9) 0.0373(4) Uani 1 1 d D .
H1 H -0.002(3) 0.087(3) 0.0707(12) 0.046(9) Uiso 1 1 d D .
H2 H 0.070(3) -0.078(4) 0.0894(14) 0.047(9) Uiso 1 1 d D .

loop_
_atom_site_aniso_label
_atom_site_aniso_U_11
_atom_site_aniso_U_22
_atom_site_aniso_U_33
_atom_site_aniso_U_23
_atom_site_aniso_U_13
_atom_site_aniso_U_12
V1 0.01559(16) 0.01506(16) 0.01818(18) -0.00077(13) 0.00286(12) 0.00282(12)
O1 0.0182(7) 0.0189(7) 0.0202(8) 0.0006(6) 0.0034(6) 0.0032(5)
O2 0.0197(7) 0.0195(7) 0.0334(9) -0.0024(6) 0.0060(6) -0.0015(6)
O11 0.0182(7) 0.0237(8) 0.0190(7) -0.0022(6) 0.0002(6) 0.0063(6)
C12 0.0176(9) 0.0211(10) 0.0180(10) 0.0015(8) 0.0053(7) -0.0006(7)
C13 0.0224(10) 0.0239(11) 0.0222(11) -0.0020(9) 0.0056(8) 0.0008(8)
C14 0.0257(11) 0.0336(12) 0.0192(11) -0.0051(9) 0.0046(9) -0.0052(9)
C15 0.0231(10) 0.0393(13) 0.0175(10) 0.0018(10) 0.0018(8) -0.0046(9)
C16 0.0189(10) 0.0308(12) 0.0213(11) 0.0057(9) 0.0037(8) 0.0018(8)
C17 0.0174(9) 0.0203(10) 0.0176(10) 0.0026(8) 0.0048(7) -0.0014(7)
C18 0.0141(9) 0.0168(9) 0.0234(11) 0.0042(8) 0.0047(7) 0.0005(7)
N19 0.0145(8) 0.0154(8) 0.0226(9) -0.0025(7) 0.0047(7) 0.0020(6)
C20 0.0253(10) 0.0197(10) 0.0258(11) -0.0043(9) 0.0011(9) 0.0068(8)
C21 0.0227(10) 0.0266(11) 0.0233(11) -0.0045(9) 0.0062(8) 0.0063(8)
N22 0.0174(8) 0.0169(8) 0.0184(8) 0.0007(7) 0.0054(6) 0.0009(6)
C23 0.0278(11) 0.0233(11) 0.0185(10) 0.0021(8) 0.0072(8) 0.0026(8)
C24 0.0311(12) 0.0400(14) 0.0211(11) -0.0013(10) 0.0055(9) -0.0005(10)
C181 0.0316(12) 0.0210(11) 0.0284(12) 0.0045(9) 0.0030(9) 0.0067(9)
O1W 0.0539(12) 0.0272(9) 0.0323(10) 0.0071(8) 0.0119(9) 0.0126(9)

loop_
_atom_type_symbol
_atom_type_description
_atom_type_scat_dispersion_real
_atom_type_scat_dispersion_imag
_atom_type_scat_source
C C 0.0033 0.0016 'International Tables Vol C Tables 4.2.6.8 and 6.1.1.4'
H H 0.0000 0.0000 'International Tables Vol C Tables 4.2.6.8 and 6.1.1.4'
N N 0.0061 0.0033 'International Tables Vol C Tables 4.2.6.8 and 6.1.1.4'
O O 0.0106 0.0060 'International Tables Vol C Tables 4.2.6.8 and 6.1.1.4'
V V 0.3005 0.5294 'International Tables Vol C Tables 4.2.6.8 and 6.1.1.4'

loop_
_geom_angle_atom_site_label_1
_geom_angle_atom_site_label_2
_geom_angle_atom_site_label_3
_geom_angle
_geom_angle_site_symmetry_3
O2 V1 O1 107.50(8) .
O2 V1 O11 102.63(7) .
O1 V1 O11 97.02(7) .
O2 V1 N22 93.06(7) .
O1 V1 N22 92.47(7) .
O11 V1 N22 158.22(7) .
O2 V1 N19 98.55(7) .
O1 V1 N19 152.91(7) .
O11 V1 N19 84.16(6) .
N22 V1 N19 78.58(6) .
O2 V1 O1 170.28(7) 3_565
O1 V1 O1 77.94(7) 3_565
O11 V1 O1 84.36(6) 3_565
N22 V1 O1 78.49(6) 3_565
N19 V1 O1 75.24(6) 3_565
V1 O1 V1 102.06(7) 3_565
C12 O11 V1 129.90(13) .
O11 C12 C13 117.45(18) .
O11 C12 C17 122.75(19) .
C13 C12 C17 119.72(19) .
C14 C13 C12 121.1(2) .
C14 C13 H13 119.4 .
C12 C13 H13 119.4 .
C13 C14 C15 120.2(2) .
C13 C14 H14 119.9 .
C15 C14 H14 119.9 .
C16 C15 C14 119.0(2) .
C16 C15 H15 120.5 .
C14 C15 H15 120.5 .
C15 C16 C17 122.6(2) .
C15 C16 H16 118.7 .
C17 C16 H16 118.7 .
C12 C17 C16 117.39(19) .
C12 C17 C18 122.74(18) .
C16 C17 C18 119.87(19) .
N19 C18 C17 120.59(18) .
N19 C18 C181 121.16(19) .
C17 C18 C181 118.25(18) .
C18 N19 C20 119.08(17) .
C18 N19 V1 128.49(14) .
C20 N19 V1 112.02(13) .
N19 C20 C21 108.07(17) .
N19 C20 H20A 110.1 .
C21 C20 H20A 110.1 .
N19 C20 H20B 110.1 .
C21 C20 H20B 110.1 .
H20A C20 H20B 108.4 .
N22 C21 C20 108.14(18) .
N22 C21 H21A 110.1 .
C20 C21 H21A 110.1 .
N22 C21 H21B 110.1 .
C20 C21 H21B 110.1 .
H21A C21 H21B 108.4 .
C21 N22 C23 113.11(17) .
C21 N22 V1 109.16(13) .
C23 N22 V1 113.16(13) .
C21 N22 H22 107.0 .
C23 N22 H22 107.0 .
V1 N22 H22 107.0 .
N22 C23 C24 113.72(19) .
N22 C23 H23A 108.8 .
C24 C23 H23A 108.8 .
N22 C23 H23B 108.8 .
C24 C23 H23B 108.8 .
H23A C23 H23B 107.7 .
C23 C24 H24A 109.5 .
C23 C24 H24B 109.5 .
H24A C24 H24B 109.5 .
C23 C24 H24C 109.5 .
H24A C24 H24C 109.5 .
H24B C24 H24C 109.5 .
C18 C181 H18A 109.5 .
C18 C181 H18B 109.5 .
H18A C181 H18B 109.5 .
C18 C181 H18C 109.5 .
H18A C181 H18C 109.5 .
H18B C181 H18C 109.5 .
H1 O1W H2 106(2) .

loop_
_geom_bond_atom_site_label_1
_geom_bond_atom_site_label_2
_geom_bond_distance
_geom_bond_site_symmetry_2
V1 O2 1.6098(15) .
V1 O1 1.6812(14) .
V1 O11 1.9033(15) .
V1 N22 2.1301(17) .
V1 N19 2.1702(17) .
V1 O1 2.4008(15) 3_565
O11 C12 1.336(2) .
C12 C13 1.397(3) .
C12 C17 1.407(3) .
C13 C14 1.379(3) .
C13 H13 0.9300 .
C14 C15 1.393(3) .
C14 H14 0.9300 .
C15 C16 1.372(3) .
C15 H15 0.9300 .
C16 C17 1.414(3) .
C16 H16 0.9300 .
C17 C18 1.470(3) .
C18 N19 1.290(3) .
C18 C181 1.511(3) .
N19 C20 1.473(3) .
C20 C21 1.508(3) .
C20 H20A 0.9700 .
C20 H20B 0.9700 .
C21 N22 1.474(3) .
C21 H21A 0.9700 .
C21 H21B 0.9700 .
N22 C23 1.489(3) .
N22 H22 0.9800 .
C23 C24 1.519(3) .
C23 H23A 0.9700 .
C23 H23B 0.9700 .
C24 H24A 0.9600 .
C24 H24B 0.9600 .
C24 H24C 0.9600 .
C181 H18A 0.9600 .
C181 H18B 0.9600 .
C181 H18C 0.9600 .
O1W H1 0.846(16) .
O1W H2 0.846(16) .

loop_
_geom_hbond_atom_site_label_D
_geom_hbond_atom_site_label_H
_geom_hbond_atom_site_label_A
_geom_hbond_distance_DH
_geom_hbond_distance_HA
_geom_hbond_distance_DA
_geom_hbond_angle_DHA
_geom_hbond_site_symmetry_A
O1W H1 O1 0.846(16) 1.983(17) 2.824(2) 172(3) 3_565
N22 H22 O11 0.98 2.25 3.010(2) 133.2 3_565
N22 H22 O1W 0.98 2.43 3.298(3) 147.6 3
O1W H2 O11 0.846(16) 2.22(2) 2.964(2) 148(3) 1_545
